data_7216551
loop_
_publ_author_name
'Gao, Qiao'
'Li, Fengyan'
'Sun, Minghui'
'Xu, Lin'
'Wang, Yuchao'
'Bai, Jie'

_publ_section_title
;
 Multidimensional all-inorganic frameworks based on new molybdovanadate
 cluster of [VMo7O28]9&#x2212;with Cu(ii) linker showing semiconducting
 behavior
;
_journal_issue 33
_journal_name_full CrystEngComm
_journal_page_first 7681
_journal_paper_doi 10.1039/C4CE00831F
_journal_volume 16
_journal_year 2014
_chemical_formula_sum 'Cu8 H152 Mo30 N20 O169 V10'
_chemical_formula_weight 7033.34
_space_group_IT_number 2
_symmetry_cell_setting triclinic
_symmetry_space_group_name_Hall '-P 1'
_symmetry_space_group_name_H-M 'P -1'
_atom_sites_solution_hydrogens none
_atom_sites_solution_primary direct
_atom_sites_solution_secondary difmap
_audit_creation_method SHELXL-97
_audit_update_record
;
2014-05-19 # Formatted by publCIF
;
_cell_angle_alpha 96.789(2)
_cell_angle_beta 98.188(2)
_cell_angle_gamma 93.537(2)
_cell_formula_units_Z 1
_cell_length_a 14.7333(3)
_cell_length_b 17.2359(6)
_cell_length_c 18.2871(4)
_cell_measurement_reflns_used 10438
_cell_measurement_temperature 293(2)
_cell_measurement_theta_max 29.2075
_cell_measurement_theta_min 2.7668
_cell_volume 4549.7(2)
_computing_cell_refinement 'Bruker FRAMBO'
_computing_data_collection 'Bruker FRAMBO'
_computing_data_reduction 'Bruker SAINT'
_computing_molecular_graphics 'Bruker SHELXTL'
_computing_publication_material 'Bruker SHELXTL'
_computing_structure_refinement 'SHELXL-97 (Sheldrick, 1997)'
_computing_structure_solution 'Bruker SHELXTL'
_diffrn_ambient_temperature 293(2)
_diffrn_measured_fraction_theta_full 0.992
_diffrn_measured_fraction_theta_max 0.992
_diffrn_measurement_device_type 'multiwire proportional'
_diffrn_measurement_method 'phi and omega scans'
_diffrn_radiation_monochromator graphite
_diffrn_radiation_source 'fine-focus sealed tube'
_diffrn_radiation_type MoK\a
_diffrn_radiation_wavelength 0.71073
_diffrn_reflns_av_R_equivalents 0.0306
_diffrn_reflns_av_unetI/netI 0.0536
_diffrn_reflns_limit_h_max 17
_diffrn_reflns_limit_h_min -17
_diffrn_reflns_limit_k_max 19
_diffrn_reflns_limit_k_min -20
_diffrn_reflns_limit_l_max 21
_diffrn_reflns_limit_l_min -21
_diffrn_reflns_number 29450
_diffrn_reflns_theta_full 25.00
_diffrn_reflns_theta_max 25.00
_diffrn_reflns_theta_min 2.77
_exptl_absorpt_coefficient_mu 3.504
_exptl_absorpt_correction_T_max 0.704
_exptl_absorpt_correction_T_min 0.538
_exptl_absorpt_correction_type multi-scan
_exptl_crystal_colour green
_exptl_crystal_density_diffrn 2.567
_exptl_crystal_density_method 'not measured'
_exptl_crystal_description block
_exptl_crystal_F_000 3366
_exptl_crystal_size_max 0.3
_exptl_crystal_size_mid 0.15
_exptl_crystal_size_min 0.1
_platon_squeeze_details
;
;
_refine_diff_density_max 1.966
_refine_diff_density_min -1.954
_refine_diff_density_rms 0.177
_refine_ls_extinction_method none
_refine_ls_goodness_of_fit_ref 1.053
_refine_ls_hydrogen_treatment none
_refine_ls_matrix_type full
_refine_ls_number_parameters 1075
_refine_ls_number_reflns 15926
_refine_ls_number_restraints 36
_refine_ls_restrained_S_all 1.057
_refine_ls_R_factor_all 0.0636
_refine_ls_R_factor_gt 0.0453
_refine_ls_shift/su_max 0.049
_refine_ls_shift/su_mean 0.002
_refine_ls_structure_factor_coef Fsqd
_refine_ls_weighting_details 'calc w=1/[\s^2^(Fo^2^)+(0.0751P)^2^+1.7912P] where P=(Fo^2^+2Fc^2^)/3'
_refine_ls_weighting_scheme calc
_refine_ls_wR_factor_gt 0.1245
_refine_ls_wR_factor_ref 0.1350
_reflns_number_gt 12382
_reflns_number_total 15926
_reflns_threshold_expression >2sigma(I)
_cod_data_source_file c4ce00831f2.cif
_cod_data_source_block p-1
_cod_depositor_comments 'Adding full bibliography for 7216550--7216552.cif.'
_cod_original_formula_sum 'H152 Cu8 Mo30 N20 O169 V10'
_cod_database_code 7216551

loop_
_symmetry_equiv_pos_as_xyz
'x, y, z'
'-x, -y, -z'

loop_
_atom_site_label
_atom_site_type_symbol
_atom_site_fract_x
_atom_site_fract_y
_atom_site_fract_z
_atom_site_U_iso_or_equiv
_atom_site_adp_type
_atom_site_occupancy
_atom_site_symmetry_multiplicity
_atom_site_calc_flag
_atom_site_refinement_flags
O1 O 0.5565(3) 0.8957(3) 0.8159(3) 0.0277(12) Uani 1 1 d .
O2 O 0.4387(4) 0.8371(3) 0.7043(3) 0.0337(13) Uani 1 1 d .
O3 O 0.4846(4) 0.9729(3) 0.6843(3) 0.0310(12) Uani 1 1 d .
O4 O 0.4797(4) 0.7428(3) 0.8213(3) 0.0397(14) Uani 1 1 d .
O5 O 0.3612(3) 0.8588(3) 1.0433(3) 0.0313(12) Uani 1 1 d .
O6 O 0.4519(3) 0.8656(3) 0.9198(3) 0.0306(12) Uani 1 1 d .
O7 O 0.5610(3) 1.2151(3) 0.8390(3) 0.0286(12) Uani 1 1 d .
O8 O 0.5577(3) 1.0544(3) 0.8226(3) 0.0232(11) Uani 1 1 d .
O9 O 0.3873(3) 1.1150(3) 0.8272(3) 0.0296(12) Uani 1 1 d .
O10 O 0.2084(3) 1.0035(3) 0.7829(3) 0.0325(12) Uani 1 1 d .
O11 O 0.4531(3) 1.0308(3) 0.9370(3) 0.0274(12) Uani 1 1 d .
O12 O 0.3843(3) 0.9519(3) 0.7976(3) 0.0242(11) Uani 1 1 d .
O14 O 0.6436(3) 0.9756(3) 0.9463(3) 0.0289(12) Uani 1 1 d .
O15 O 0.4840(4) 1.3053(3) 0.7301(3) 0.0393(14) Uani 1 1 d .
O16 O 0.3795(3) 1.4206(3) 0.7867(3) 0.0325(12) Uani 1 1 d .
O17 O 0.4021(3) 1.3921(3) 0.6228(3) 0.0307(12) Uani 1 1 d .
O18 O 0.2793(3) 1.4097(3) 0.5190(3) 0.0289(12) Uani 1 1 d .
O20 O 0.0673(3) 1.1840(3) 0.5557(3) 0.0298(12) Uani 1 1 d .
O21 O 0.0414(3) 1.2101(3) 0.7198(3) 0.0305(12) Uani 1 1 d .
O22 O 0.2308(4) 1.4602(3) 0.8244(3) 0.0399(14) Uani 1 1 d .
O23 O 0.1892(3) 1.1696(3) 0.8091(3) 0.0304(12) Uani 1 1 d .
O24 O 0.2326(3) 1.4401(3) 0.6676(3) 0.0301(12) Uani 1 1 d .
O25 O 0.2158(3) 1.3087(3) 0.7469(3) 0.0305(12) Uani 1 1 d .
O26 O 0.3737(4) 1.2867(3) 0.8484(3) 0.0376(13) Uani 1 1 d .
O27 O 0.4083(3) 1.2371(3) 0.5739(3) 0.0300(12) Uani 1 1 d .
O28 O 0.2421(4) 1.5588(3) 0.5753(3) 0.0397(14) Uani 1 1 d .
O29 O 0.7332(3) 1.0617(3) 0.8602(3) 0.0338(13) Uani 1 1 d .
O30 O 0.3165(4) 0.8126(3) 0.8043(3) 0.0353(13) Uani 1 1 d .
O31 O 0.1322(4) 1.0883(3) 0.6604(3) 0.0371(13) Uani 1 1 d .
O32 O 0.2361(3) 1.1318(3) 0.5428(3) 0.0317(12) Uani 1 1 d .
O33 O 0.2618(3) 1.2564(3) 0.4647(3) 0.0319(12) Uani 1 1 d .
O34 O 0.7523(4) 0.9019(4) 0.8545(3) 0.0440(15) Uani 1 1 d .
O35 O 0.2669(4) 0.9277(3) 0.9037(3) 0.0375(13) Uani 1 1 d .
O36 O 0.6508(4) 0.9640(3) 0.7317(3) 0.0327(13) Uani 1 1 d .
O37 O 0.0708(3) 1.3388(3) 0.6359(3) 0.0318(12) Uani 1 1 d .
O38 O 0.2358(3) 1.2883(3) 0.5995(3) 0.0309(12) Uani 1 1 d .
O39 O 0.4155(4) 1.5344(4) 0.5539(3) 0.0418(14) Uani 1 1 d .
O40 O -0.0772(3) 1.2518(3) 0.6062(3) 0.0368(13) Uani 1 1 d .
O41 O 0.2011(4) 1.3230(3) 0.8847(3) 0.0367(13) Uani 1 1 d .
O42 O 0.0906(3) 1.2912(3) 0.4809(3) 0.0310(12) Uani 1 1 d .
O43 O 0.0458(3) 1.3426(3) 0.7884(3) 0.0368(14) Uani 1 1 d .
O44 O 0.0495(4) 1.2211(4) 0.8760(3) 0.0497(16) Uani 1 1 d .
O45 O 0.6664(4) 1.1308(3) 0.7525(3) 0.0345(13) Uani 1 1 d .
O46 O 0.7496(4) 1.2283(4) 0.8822(4) 0.0474(16) Uani 1 1 d .
O47 O 0.5512(4) 1.4500(4) 0.7348(3) 0.0426(15) Uani 1 1 d .
O48 O 0.3578(5) 1.4183(4) 0.9393(3) 0.0551(17) Uani 1 1 d .
O49 O 0.3751(4) 1.5344(3) 0.6964(3) 0.0365(13) Uani 1 1 d .
O50 O -0.0579(4) 1.3706(3) 0.5151(3) 0.0420(14) Uani 1 1 d .
O51 O -0.0846(4) 1.4003(4) 0.6890(3) 0.0452(15) Uani 1 1 d .
O52 O 0.4328(4) 1.3373(4) 0.4770(3) 0.0421(15) Uani 1 1 d .
O53 O 0.1212(4) 1.1393(4) 0.4180(3) 0.0429(14) Uani 1 1 d .
O54 O 0.3167(4) 1.0255(3) 0.6654(3) 0.0364(13) Uani 1 1 d .
O55 O 0.4876(4) 1.1287(3) 0.6891(3) 0.0367(13) Uani 1 1 d .
O56 O -0.0900(4) 1.2203(4) 0.4540(3) 0.0461(15) Uani 1 1 d .
O57 O -0.0455(4) 1.0768(4) 0.6208(3) 0.0460(15) Uani 1 1 d .
O58 O -0.1308(4) 1.2674(4) 0.7441(4) 0.0493(16) Uani 1 1 d .
O59 O 0.3699(5) 1.5817(4) 0.8450(3) 0.0534(17) Uani 1 1 d .
O60 O 0.2156(4) 1.5887(4) 0.7467(4) 0.0524(17) Uani 1 1 d .
O61 O 0.4086(5) 1.0665(4) 0.5303(3) 0.0589(18) Uani 1 1 d .
O62 O 0.1334(4) 0.8559(4) 0.7933(4) 0.0581(18) Uani 1 1 d .
O63 O 0.6250(5) 0.7946(4) 0.7186(3) 0.0520(17) Uani 1 1 d .
O64 O 0.3478(5) 0.8943(4) 0.5722(3) 0.0561(18) Uani 1 1 d .
O65 O 0.6097(4) 1.0544(3) 0.6098(3) 0.0429(15) Uani 1 1 d .
O66 O 0.2566(4) 0.8804(3) 0.6928(3) 0.0404(14) Uani 1 1 d .
O67 O 0.5627(5) 0.8622(4) 0.5996(3) 0.061(2) Uani 1 1 d .
O68 O 0.3231(3) 1.1812(3) 0.7044(3) 0.0216(10) Uani 1 1 d .
O69 O 0.1087(6) 1.4458(6) 0.4600(7) 0.058(3) Uani 0.64 1 d PU
O70 O 0.1800(10) 1.3669(9) 0.3707(8) 0.033(3) Uani 0.36 1 d PU
O71 O 0.0814(14) 1.4631(13) 0.9135(12) 0.072(6) Uani 0.36 1 d PU
O72 O 0.0533(9) 1.5096(9) 0.8072(14) 0.145(9) Uani 0.64 1 d P
N2 N 0.6867(7) 0.3225(7) 0.7427(7) 0.095(3) Uani 1 1 d U
N4 N 0.3859(7) 0.4808(7) 0.3931(5) 0.080(3) Uani 1 1 d U
N5 N 0.9345(6) 0.0740(5) 0.3641(5) 0.065(3) Uani 1 1 d .
N6 N 0.7493(7) 0.4061(7) 0.5797(6) 0.090(3) Uani 1 1 d U
N7 N 0.6126(6) 0.2492(6) 0.5931(7) 0.093(4) Uani 1 1 d .
N8 N 0.7930(7) 0.9927(7) 0.6532(7) 0.097(4) Uani 1 1 d .
N9 N 0.0315(7) 0.0289(8) 0.8290(8) 0.110(4) Uani 1 1 d .
O2W O 0.5464(8) 0.6272(6) 0.7199(9) 0.153(6) Uani 1 1 d .
N1 N 0.8789(5) 0.1065(5) 0.7796(5) 0.057(2) Uani 1 1 d .
N10 N 0.7619(5) 0.1482(6) 0.5753(5) 0.069(3) Uani 1 1 d .
O1W O 0.8453(5) 0.0302(4) 0.4837(4) 0.071(2) Uani 1 1 d .
O3W O 0.0549(5) 0.5116(5) 0.6146(5) 0.074(2) Uani 1 1 d .
O6W O 0.2713(12) 0.7285(8) 0.9284(7) 0.076(5) Uani 0.50 1 d P
O8W O 0.5933(13) 1.3790(11) 0.9098(12) 0.117(8) Uani 0.50 1 d P
O9W O 0.5391(13) 1.5249(13) 0.9084(11) 0.120(8) Uani 0.50 1 d P
O10W O 0.2466(15) 0.5813(13) 0.9822(10) 0.111(7) Uani 0.50 1 d P
O11W O 0.9136(12) 1.3370(16) 0.9208(13) 0.156(12) Uani 0.50 1 d P
O12W O 0.6880(13) 0.7393(12) 0.8840(11) 0.105(6) Uani 0.50 1 d P
O13W O 0.0303(14) 0.7008(19) 0.6856(11) 0.160(12) Uani 0.50 1 d P
O14W O 0.2312(7) 0.7159(5) 0.6521(5) 0.103(3) Uani 1 1 d .
O15W O 0.6111(6) 0.2881(6) 0.4345(7) 0.111(3) Uani 1 1 d .
Cu1 Cu 0.36246(6) 1.12869(5) 0.61393(5) 0.0244(2) Uani 1 1 d .
Cu2 Cu 0.25575(6) 1.09439(5) 0.74219(5) 0.0244(2) Uani 1 1 d .
Cu3 Cu 0.44024(6) 1.20776(5) 0.77509(5) 0.0227(2) Uani 1 1 d .
Cu4 Cu 0.40222(6) 0.94311(5) 0.98707(5) 0.0231(2) Uani 1 1 d .
Mo1 Mo 0.65585(4) 1.16062(4) 0.86629(4) 0.02574(16) Uani 1 1 d .
Mo2 Mo 0.57724(5) 1.06389(4) 0.69617(4) 0.02819(16) Uani 1 1 d .
Mo3 Mo 0.44179(5) 0.83269(4) 0.82415(4) 0.02726(16) Uani 1 1 d .
Mo4 Mo 0.23718(4) 0.90931(4) 0.80763(4) 0.03018(17) Uani 1 1 d .
Mo5 Mo 0.66782(4) 0.96614(4) 0.85426(4) 0.02731(16) Uani 1 1 d .
Mo6 Mo 0.35522(5) 0.92931(4) 0.66407(4) 0.03152(17) Uani 1 1 d .
Mo7 Mo -0.02068(4) 1.28040(4) 0.52322(4) 0.03096(17) Uani 1 1 d .
Mo8 Mo 0.35927(5) 1.31244(4) 0.53315(4) 0.03317(18) Uani 1 1 d .
Mo9 Mo 0.32651(5) 1.49669(4) 0.59301(4) 0.03107(17) Uani 1 1 d .
Mo10 Mo 0.12080(5) 1.24738(5) 0.81769(4) 0.03574(18) Uani 1 1 d .
Mo11 Mo 0.29777(5) 1.52746(4) 0.77302(4) 0.03536(18) Uani 1 1 d .
Mo12 Mo 0.56428(5) 0.87090(4) 0.69376(4) 0.03520(18) Uani 1 1 d .
Mo13 Mo -0.04550(4) 1.31194(5) 0.70513(4) 0.03452(18) Uani 1 1 d .
Mo14 Mo 0.16963(5) 1.19453(5) 0.49698(4) 0.0407(2) Uani 1 1 d .
Mo15 Mo 0.31026(5) 1.36782(5) 0.85621(4) 0.03724(18) Uani 1 1 d .
V1 V 0.18816(8) 1.34442(7) 0.66255(7) 0.0221(3) Uani 1 1 d .
V2 V 0.44607(8) 1.03740(7) 0.84581(6) 0.0202(3) Uani 1 1 d .
V3 V 0.45483(8) 1.39513(8) 0.71869(7) 0.0282(3) Uani 1 1 d .
V4 V 0.04556(8) 1.13966(8) 0.63798(7) 0.0269(3) Uani 1 1 d .
V5 V 0.16662(17) 1.37646(15) 0.45767(14) 0.0453(5) Uani 0.64 1 d P
V6 V 0.1045(3) 1.4415(3) 0.8323(2) 0.0453(5) Uani 0.36 1 d P
O18W O 0.6096(13) 0.8038(12) 1.0128(10) 0.093(5) Uiso 0.50 1 d P
O16W O 0.1329(11) 0.9156(11) 1.0026(9) 0.082(5) Uiso 0.50 1 d P
O17W O 0.2224(13) 1.1001(12) 0.9485(11) 0.102(6) Uiso 0.50 1 d P
O19W O -0.059(2) -0.1216(19) 0.8188(17) 0.070(8) Uiso 0.25 1 d P
O20W O 0.6329(17) 0.5581(17) 0.7224(15) 0.144(9) Uiso 0.50 1 d P
O18B O 0.689(2) 0.8451(19) 1.0317(17) 0.067(8) Uiso 0.25 1 d P
O21W O 0.181(2) 1.370(2) 1.0345(19) 0.082(9) Uiso 0.25 1 d P
O20B O 0.662(2) 0.587(2) 0.838(2) 0.096(11) Uiso 0.25 1 d P
O22W O 0.809(2) 0.7741(19) 0.7082(17) 0.178(11) Uiso 0.50 1 d P

loop_
_atom_site_aniso_label
_atom_site_aniso_U_11
_atom_site_aniso_U_22
_atom_site_aniso_U_33
_atom_site_aniso_U_23
_atom_site_aniso_U_13
_atom_site_aniso_U_12
O1 0.036(3) 0.030(3) 0.023(3) 0.014(2) 0.013(2) 0.011(2)
O2 0.050(3) 0.023(3) 0.028(3) 0.004(2) 0.005(3) 0.008(3)
O3 0.046(3) 0.029(3) 0.021(3) 0.008(2) 0.010(2) 0.009(2)
O4 0.061(4) 0.018(3) 0.043(3) 0.007(2) 0.015(3) 0.010(3)
O5 0.036(3) 0.035(3) 0.025(3) 0.009(2) 0.005(2) 0.010(2)
O6 0.040(3) 0.027(3) 0.027(3) 0.012(2) 0.004(2) 0.008(2)
O7 0.034(3) 0.025(3) 0.026(3) 0.006(2) 0.002(2) 0.003(2)
O8 0.026(2) 0.025(3) 0.022(3) 0.009(2) 0.006(2) 0.007(2)
O9 0.033(3) 0.026(3) 0.031(3) 0.006(2) 0.006(2) 0.009(2)
O10 0.031(3) 0.023(3) 0.045(3) 0.009(2) 0.008(2) 0.005(2)
O11 0.032(3) 0.034(3) 0.020(3) 0.010(2) 0.008(2) 0.012(2)
O12 0.032(3) 0.020(3) 0.021(3) 0.003(2) 0.003(2) 0.006(2)
O14 0.029(3) 0.033(3) 0.027(3) 0.012(2) 0.004(2) 0.006(2)
O15 0.041(3) 0.024(3) 0.051(4) 0.004(3) -0.004(3) 0.016(3)
O16 0.034(3) 0.028(3) 0.034(3) 0.004(2) -0.002(2) 0.003(2)
O17 0.029(3) 0.026(3) 0.036(3) 0.005(2) -0.006(2) 0.006(2)
O18 0.029(3) 0.025(3) 0.034(3) 0.009(2) 0.000(2) 0.002(2)
O20 0.030(3) 0.029(3) 0.031(3) 0.010(2) 0.001(2) 0.004(2)
O21 0.025(3) 0.029(3) 0.038(3) 0.005(2) 0.004(2) 0.005(2)
O22 0.047(3) 0.032(3) 0.042(3) 0.005(3) 0.011(3) 0.006(3)
O23 0.028(3) 0.029(3) 0.036(3) 0.011(2) 0.007(2) 0.003(2)
O24 0.024(3) 0.028(3) 0.038(3) 0.008(2) 0.001(2) 0.003(2)
O25 0.031(3) 0.032(3) 0.030(3) 0.010(2) 0.004(2) 0.003(2)
O26 0.036(3) 0.028(3) 0.047(3) 0.014(3) -0.007(3) 0.003(2)
O27 0.032(3) 0.028(3) 0.031(3) 0.007(2) 0.002(2) 0.009(2)
O28 0.043(3) 0.030(3) 0.046(3) 0.012(3) 0.000(3) 0.009(3)
O29 0.027(3) 0.042(4) 0.041(3) 0.021(3) 0.016(2) 0.009(2)
O30 0.042(3) 0.024(3) 0.038(3) 0.011(2) -0.004(3) -0.003(2)
O31 0.038(3) 0.033(3) 0.043(3) 0.010(3) 0.010(3) 0.009(3)
O32 0.031(3) 0.029(3) 0.036(3) 0.012(2) 0.002(2) 0.001(2)
O33 0.034(3) 0.036(3) 0.026(3) 0.009(2) 0.005(2) 0.002(2)
O34 0.042(3) 0.044(4) 0.056(4) 0.024(3) 0.018(3) 0.025(3)
O35 0.040(3) 0.041(4) 0.036(3) 0.016(3) 0.011(3) 0.005(3)
O36 0.041(3) 0.030(3) 0.033(3) 0.011(2) 0.017(3) 0.012(3)
O37 0.025(3) 0.032(3) 0.038(3) 0.005(2) 0.001(2) 0.006(2)
O38 0.030(3) 0.028(3) 0.037(3) 0.008(2) 0.008(2) 0.010(2)
O39 0.038(3) 0.041(4) 0.049(4) 0.019(3) 0.009(3) -0.006(3)
O40 0.030(3) 0.042(4) 0.038(3) 0.009(3) 0.001(2) -0.003(3)
O41 0.039(3) 0.039(4) 0.032(3) 0.005(3) 0.003(2) 0.007(3)
O42 0.032(3) 0.029(3) 0.036(3) 0.012(2) 0.009(2) 0.010(2)
O43 0.031(3) 0.044(4) 0.034(3) -0.001(3) 0.002(2) 0.011(3)
O44 0.053(4) 0.059(4) 0.044(4) 0.015(3) 0.023(3) 0.012(3)
O45 0.040(3) 0.036(3) 0.035(3) 0.015(3) 0.019(3) 0.005(3)
O46 0.036(3) 0.050(4) 0.058(4) 0.013(3) 0.012(3) -0.011(3)
O47 0.031(3) 0.040(4) 0.053(4) 0.003(3) -0.003(3) -0.002(3)
O48 0.073(4) 0.050(4) 0.035(3) -0.001(3) -0.009(3) -0.007(3)
O49 0.033(3) 0.038(4) 0.037(3) 0.005(3) 0.003(2) -0.004(3)
O50 0.035(3) 0.035(4) 0.056(4) 0.013(3) 0.000(3) 0.008(3)
O51 0.036(3) 0.045(4) 0.057(4) 0.012(3) 0.005(3) 0.018(3)
O52 0.034(3) 0.044(4) 0.053(4) 0.017(3) 0.015(3) 0.003(3)
O53 0.040(3) 0.040(4) 0.045(4) 0.002(3) -0.001(3) -0.005(3)
O54 0.049(3) 0.027(3) 0.032(3) 0.007(2) -0.005(3) 0.012(3)
O55 0.055(3) 0.025(3) 0.033(3) 0.011(2) 0.008(3) 0.012(3)
O56 0.043(3) 0.045(4) 0.041(4) 0.001(3) -0.018(3) -0.003(3)
O57 0.039(3) 0.043(4) 0.052(4) 0.007(3) -0.002(3) -0.010(3)
O58 0.032(3) 0.058(4) 0.064(4) 0.020(3) 0.018(3) 0.006(3)
O59 0.076(4) 0.033(4) 0.042(4) -0.007(3) -0.003(3) -0.010(3)
O60 0.063(4) 0.034(4) 0.066(4) 0.017(3) 0.012(3) 0.019(3)
O61 0.081(5) 0.058(5) 0.039(4) 0.004(3) 0.012(3) 0.014(4)
O62 0.040(3) 0.051(4) 0.083(5) 0.027(4) -0.003(3) -0.008(3)
O63 0.076(4) 0.039(4) 0.053(4) 0.017(3) 0.029(3) 0.028(3)
O64 0.085(5) 0.054(4) 0.025(3) 0.001(3) -0.006(3) 0.019(4)
O65 0.075(4) 0.034(4) 0.026(3) 0.008(3) 0.021(3) 0.014(3)
O66 0.049(3) 0.027(3) 0.039(3) 0.002(3) -0.012(3) 0.001(3)
O67 0.112(6) 0.052(4) 0.029(3) 0.009(3) 0.034(4) 0.027(4)
O68 0.027(2) 0.015(3) 0.022(3) 0.005(2) -0.001(2) 0.004(2)
O69 0.030(4) 0.033(5) 0.107(7) 0.035(5) -0.021(5) 0.002(4)
O70 0.047(7) 0.031(7) 0.023(6) 0.019(5) -0.003(6) 0.001(6)
O71 0.069(9) 0.070(10) 0.077(9) -0.021(7) 0.037(8) 0.006(8)
O72 0.063(8) 0.057(10) 0.30(3) -0.040(13) 0.021(12) 0.003(7)
N2 0.067(5) 0.095(7) 0.138(8) 0.052(6) 0.026(5) 0.040(5)
N4 0.082(6) 0.104(7) 0.063(5) 0.026(5) 0.022(5) 0.016(5)
N5 0.057(5) 0.046(6) 0.081(6) -0.001(5) -0.022(5) 0.006(4)
N6 0.081(6) 0.110(7) 0.079(6) 0.024(5) -0.006(5) 0.036(5)
N7 0.053(5) 0.078(8) 0.168(11) 0.054(8) 0.043(6) 0.027(5)
N8 0.074(6) 0.083(8) 0.141(10) -0.005(7) 0.068(7) -0.013(6)
N9 0.077(7) 0.098(10) 0.175(13) 0.064(9) 0.030(8) 0.043(7)
O2W 0.135(9) 0.051(6) 0.270(16) -0.049(8) 0.095(10) -0.025(6)
N1 0.043(4) 0.073(6) 0.066(5) 0.031(5) 0.025(4) 0.011(4)
N10 0.041(4) 0.083(7) 0.076(6) -0.011(5) 0.013(4) -0.007(5)
O1W 0.083(5) 0.052(5) 0.067(5) -0.007(4) -0.009(4) 0.000(4)
O3W 0.059(4) 0.062(5) 0.097(6) 0.008(4) -0.010(4) 0.012(4)
O6W 0.142(14) 0.044(9) 0.039(7) 0.004(6) 0.023(9) -0.050(9)
O8W 0.113(14) 0.064(12) 0.134(17) -0.038(11) -0.083(13) 0.019(11)
O9W 0.111(14) 0.117(18) 0.100(15) -0.045(13) -0.053(12) 0.024(13)
O10W 0.133(16) 0.119(18) 0.077(13) 0.008(12) 0.012(12) 0.002(14)
O11W 0.067(11) 0.21(3) 0.16(2) -0.125(19) 0.053(12) -0.042(14)
O12W 0.120(15) 0.078(14) 0.119(16) 0.041(12) -0.012(12) 0.029(12)
O13W 0.102(15) 0.28(3) 0.077(14) -0.021(17) 0.024(12) -0.096(19)
O14W 0.151(8) 0.039(5) 0.104(7) 0.002(5) -0.019(6) 0.004(5)
O15W 0.083(6) 0.072(7) 0.174(11) 0.000(7) 0.024(6) 0.002(5)
Cu1 0.0335(5) 0.0240(5) 0.0163(4) 0.0053(4) 0.0026(4) 0.0052(4)
Cu2 0.0275(5) 0.0223(5) 0.0241(5) 0.0080(4) 0.0020(4) 0.0033(4)
Cu3 0.0242(4) 0.0213(5) 0.0233(5) 0.0069(4) 0.0017(4) 0.0034(4)
Cu4 0.0244(4) 0.0266(5) 0.0205(5) 0.0097(4) 0.0052(4) 0.0021(4)
Mo1 0.0239(3) 0.0293(4) 0.0264(3) 0.0116(3) 0.0050(3) 0.0030(3)
Mo2 0.0402(4) 0.0270(4) 0.0228(3) 0.0118(3) 0.0128(3) 0.0108(3)
Mo3 0.0391(4) 0.0206(4) 0.0239(3) 0.0083(3) 0.0048(3) 0.0066(3)
Mo4 0.0315(3) 0.0250(4) 0.0339(4) 0.0111(3) -0.0011(3) 0.0007(3)
Mo5 0.0282(3) 0.0324(4) 0.0269(4) 0.0139(3) 0.0108(3) 0.0121(3)
Mo6 0.0485(4) 0.0219(4) 0.0219(3) 0.0033(3) -0.0044(3) 0.0074(3)
Mo7 0.0250(3) 0.0300(4) 0.0365(4) 0.0076(3) -0.0038(3) 0.0045(3)
Mo8 0.0335(4) 0.0331(4) 0.0349(4) 0.0096(3) 0.0066(3) 0.0048(3)
Mo9 0.0320(4) 0.0232(4) 0.0385(4) 0.0102(3) 0.0020(3) 0.0016(3)
Mo10 0.0351(4) 0.0397(5) 0.0351(4) 0.0119(3) 0.0073(3) 0.0063(3)
Mo11 0.0449(4) 0.0222(4) 0.0384(4) 0.0029(3) 0.0046(3) 0.0042(3)
Mo12 0.0578(5) 0.0281(4) 0.0256(4) 0.0078(3) 0.0169(3) 0.0165(3)
Mo13 0.0245(3) 0.0385(5) 0.0431(4) 0.0095(3) 0.0072(3) 0.0093(3)
Mo14 0.0440(4) 0.0382(5) 0.0395(4) 0.0060(3) 0.0035(4) 0.0035(4)
Mo15 0.0439(4) 0.0337(4) 0.0316(4) 0.0054(3) -0.0035(3) 0.0018(3)
V1 0.0203(6) 0.0214(7) 0.0248(6) 0.0066(5) 0.0006(5) 0.0027(5)
V2 0.0235(6) 0.0223(7) 0.0162(6) 0.0067(5) 0.0033(5) 0.0055(5)
V3 0.0268(6) 0.0231(7) 0.0320(7) 0.0039(6) -0.0041(6) 0.0005(5)
V4 0.0228(6) 0.0256(7) 0.0320(7) 0.0070(6) 0.0024(5) -0.0013(5)
V5 0.0487(12) 0.0423(13) 0.0446(12) 0.0118(10) 0.0010(10) 0.0022(10)
V6 0.0487(12) 0.0423(13) 0.0446(12) 0.0118(10) 0.0010(10) 0.0022(10)

loop_
_atom_type_symbol
_atom_type_description
_atom_type_scat_dispersion_real
_atom_type_scat_dispersion_imag
_atom_type_scat_source
O O 0.0106 0.0060 'International Tables Vol C Tables 4.2.6.8 and 6.1.1.4'
Cu Cu 0.3201 1.2651 'International Tables Vol C Tables 4.2.6.8 and 6.1.1.4'
Mo Mo -1.6832 0.6857 'International Tables Vol C Tables 4.2.6.8 and 6.1.1.4'
N N 0.0061 0.0033 'International Tables Vol C Tables 4.2.6.8 and 6.1.1.4'
V V 0.3005 0.5294 'International Tables Vol C Tables 4.2.6.8 and 6.1.1.4'
H H 0.0000 0.0000 'International Tables Vol C Tables 4.2.6.8 and 6.1.1.4'

loop_
_geom_angle_atom_site_label_1
_geom_angle_atom_site_label_2
_geom_angle_atom_site_label_3
_geom_angle
_geom_angle_site_symmetry_1
_geom_angle_site_symmetry_3
Mo5 O1 Mo3 155.1(3) . .
Mo5 O1 Mo12 103.0(2) . .
Mo3 O1 Mo12 101.9(2) . .
Mo12 O2 Mo3 104.9(2) . .
Mo12 O2 Mo6 104.9(2) . .
Mo3 O2 Mo6 112.2(2) . .
Mo6 O3 Mo2 150.1(3) . .
Mo6 O3 Mo12 104.6(2) . .
Mo2 O3 Mo12 105.3(2) . .
Mo1 O5 Cu4 142.7(3) 2_677 .
Mo3 O6 Cu4 139.5(3) . .
Mo1 O7 Cu3 143.2(3) . .
V2 O8 Mo1 125.7(2) . .
V2 O8 Mo5 118.2(2) . .
Mo1 O8 Mo5 93.37(17) . .
V2 O8 Mo2 120.1(2) . .
Mo1 O8 Mo2 92.65(17) . .
Mo5 O8 Mo2 100.51(16) . .
V2 O9 Cu3 123.1(3) . .
V2 O9 Cu2 118.3(3) . .
Cu3 O9 Cu2 92.72(19) . .
Mo4 O10 Cu2 142.8(3) . .
V2 O11 Cu4 128.4(3) . .
V2 O11 Cu4 118.8(2) . 2_677
Cu4 O11 Cu4 98.68(19) . 2_677
V2 O12 Mo4 126.1(2) . .
V2 O12 Mo3 116.4(2) . .
Mo4 O12 Mo3 92.79(18) . .
V2 O12 Mo6 121.8(2) . .
Mo4 O12 Mo6 92.62(17) . .
Mo3 O12 Mo6 100.52(17) . .
Mo5 O14 Cu4 135.8(3) . 2_677
V3 O15 Cu3 140.4(3) . .
V3 O16 Mo15 138.7(3) . .
V3 O16 Mo11 117.4(3) . .
Mo15 O16 Mo11 100.6(2) . .
V3 O17 Mo8 138.9(3) . .
V3 O17 Mo9 116.8(3) . .
Mo8 O17 Mo9 102.1(2) . .
V5 O18 Mo9 136.7(3) . .
V5 O18 Mo8 110.1(3) . .
Mo9 O18 Mo8 110.2(2) . .
V4 O20 Mo14 137.4(3) . .
V4 O20 Mo7 117.2(2) . .
Mo14 O20 Mo7 103.0(2) . .
V4 O21 Mo10 137.5(3) . .
V4 O21 Mo13 117.7(3) . .
Mo10 O21 Mo13 101.6(2) . .
Mo11 O22 V6 134.5(3) . .
Mo11 O22 Mo15 110.5(3) . .
V6 O22 Mo15 112.8(3) . .
Mo10 O23 Cu2 148.9(3) . .
V1 O24 Mo9 129.9(3) . .
V1 O24 Mo11 129.0(3) . .
Mo9 O24 Mo11 91.99(18) . .
V1 O25 Mo10 129.6(3) . .
V1 O25 Mo15 129.5(3) . .
Mo10 O25 Mo15 90.26(18) . .
Mo15 O26 Cu3 146.2(3) . .
Mo8 O27 Cu1 137.7(3) . .
Mo5 O29 Mo1 115.9(2) . .
Mo3 O30 Mo4 117.2(3) . .
V4 O31 Cu2 139.8(3) . .
Mo14 O32 Cu1 142.0(3) . .
Mo14 O33 Mo8 121.4(3) . .
Mo4 O35 Cu4 135.9(3) . .
Mo12 O36 Mo2 104.8(2) . .
Mo12 O36 Mo5 103.8(2) . .
Mo2 O36 Mo5 111.3(2) . .
V1 O37 Mo13 128.9(3) . .
V1 O37 Mo7 130.2(3) . .
Mo13 O37 Mo7 92.07(18) . .
V1 O38 Mo8 132.9(3) . .
V1 O38 Mo14 131.7(3) . .
Mo8 O38 Mo14 87.84(17) . .
Mo7 O40 Mo13 121.0(3) . .
Mo10 O41 Mo15 120.9(3) . .
V5 O42 Mo7 136.0(3) . .
V5 O42 Mo14 109.8(2) . .
Mo7 O42 Mo14 110.6(2) . .
Mo13 O43 V6 132.7(3) . .
Mo13 O43 Mo10 111.4(3) . .
V6 O43 Mo10 113.3(3) . .
Mo2 O45 Mo1 118.0(2) . .
Mo11 O49 Mo9 120.1(3) . .
Mo6 O54 Cu2 132.3(3) . .
Mo6 O54 Cu1 131.7(3) . .
Cu2 O54 Cu1 92.3(2) . .
Mo2 O55 Cu1 133.7(3) . .
Mo2 O55 Cu3 130.0(3) . .
Cu1 O55 Cu3 92.7(2) . .
Mo6 O66 Mo4 116.8(3) . .
Cu1 O68 Cu2 103.0(2) . .
Cu1 O68 Cu3 103.9(2) . .
Cu2 O68 Cu3 106.3(2) . .
O68 Cu1 O61 173.1(2) . .
O68 Cu1 O32 96.30(19) . .
O61 Cu1 O32 88.6(2) . .
O68 Cu1 O55 81.34(19) . .
O61 Cu1 O55 93.8(2) . .
O32 Cu1 O55 177.6(2) . .
O68 Cu1 O27 95.20(19) . .
O61 Cu1 O27 89.9(2) . .
O32 Cu1 O27 87.1(2) . .
O55 Cu1 O27 92.7(2) . .
O68 Cu1 O54 79.5(2) . .
O61 Cu1 O54 95.3(3) . .
O32 Cu1 O54 95.1(2) . .
O55 Cu1 O54 84.8(2) . .
O27 Cu1 O54 174.40(19) . .
O10 Cu2 O68 171.1(2) . .
O10 Cu2 O23 92.0(2) . .
O68 Cu2 O23 93.5(2) . .
O10 Cu2 O54 92.3(2) . .
O68 Cu2 O54 82.8(2) . .
O23 Cu2 O54 173.6(2) . .
O10 Cu2 O31 91.2(2) . .
O68 Cu2 O31 96.2(2) . .
O23 Cu2 O31 86.0(2) . .
O54 Cu2 O31 89.2(2) . .
O10 Cu2 O9 94.4(2) . .
O68 Cu2 O9 78.51(19) . .
O23 Cu2 O9 91.01(19) . .
O54 Cu2 O9 93.35(19) . .
O31 Cu2 O9 173.8(2) . .
O7 Cu3 O68 169.9(2) . .
O7 Cu3 O15 88.7(2) . .
O68 Cu3 O15 96.9(2) . .
O7 Cu3 O9 92.8(2) . .
O68 Cu3 O9 82.5(2) . .
O15 Cu3 O9 174.3(2) . .
O7 Cu3 O26 97.1(2) . .
O68 Cu3 O26 91.57(19) . .
O15 Cu3 O26 87.1(2) . .
O9 Cu3 O26 87.3(2) . .
O7 Cu3 O55 91.7(2) . .
O68 Cu3 O55 79.7(2) . .
O15 Cu3 O55 92.0(2) . .
O9 Cu3 O55 93.4(2) . .
O26 Cu3 O55 171.1(2) . .
O6 Cu4 O14 177.5(2) . 2_677
O6 Cu4 O5 90.2(2) . .
O14 Cu4 O5 92.1(2) 2_677 .
O6 Cu4 O11 90.7(2) . .
O14 Cu4 O11 86.9(2) 2_677 .
O5 Cu4 O11 175.1(2) . .
O6 Cu4 O35 88.1(2) . .
O14 Cu4 O35 92.9(2) 2_677 .
O5 Cu4 O35 92.9(2) . .
O11 Cu4 O35 92.0(2) . .
O6 Cu4 O11 91.01(19) . 2_677
O14 Cu4 O11 87.69(19) 2_677 2_677
O5 Cu4 O11 93.9(2) . 2_677
O11 Cu4 O11 81.32(19) . 2_677
O35 Cu4 O11 173.20(18) . 2_677
O46 Mo1 O5 104.1(3) . 2_677
O46 Mo1 O7 104.5(3) . .
O5 Mo1 O7 102.8(2) 2_677 .
O46 Mo1 O29 95.3(3) . .
O5 Mo1 O29 87.6(2) 2_677 .
O7 Mo1 O29 154.4(2) . .
O46 Mo1 O45 94.0(3) . .
O5 Mo1 O45 155.2(2) 2_677 .
O7 Mo1 O45 88.7(2) . .
O29 Mo1 O45 73.7(2) . .
O46 Mo1 O8 163.4(2) . .
O5 Mo1 O8 86.6(2) 2_677 .
O7 Mo1 O8 85.1(2) . .
O29 Mo1 O8 72.10(19) . .
O45 Mo1 O8 72.40(19) . .
O65 Mo2 O55 104.0(3) . .
O65 Mo2 O45 104.1(3) . .
O55 Mo2 O45 98.5(3) . .
O65 Mo2 O3 100.3(3) . .
O55 Mo2 O3 90.3(2) . .
O45 Mo2 O3 151.1(2) . .
O65 Mo2 O36 94.2(2) . .
O55 Mo2 O36 157.3(2) . .
O45 Mo2 O36 89.8(2) . .
O3 Mo2 O36 73.0(2) . .
O65 Mo2 O8 166.3(2) . .
O55 Mo2 O8 89.7(2) . .
O45 Mo2 O8 74.4(2) . .
O3 Mo2 O8 78.22(18) . .
O36 Mo2 O8 72.27(17) . .
O4 Mo3 O6 103.9(3) . .
O4 Mo3 O30 103.0(3) . .
O6 Mo3 O30 98.5(2) . .
O4 Mo3 O1 100.5(2) . .
O6 Mo3 O1 91.6(2) . .
O30 Mo3 O1 151.3(2) . .
O4 Mo3 O2 94.1(2) . .
O6 Mo3 O2 159.3(2) . .
O30 Mo3 O2 87.2(2) . .
O1 Mo3 O2 74.9(2) . .
O4 Mo3 O12 166.5(2) . .
O6 Mo3 O12 89.6(2) . .
O30 Mo3 O12 74.6(2) . .
O1 Mo3 O12 78.69(18) . .
O2 Mo3 O12 72.64(18) . .
O62 Mo4 O35 105.0(3) . .
O62 Mo4 O10 103.5(3) . .
O35 Mo4 O10 102.7(3) . .
O62 Mo4 O30 95.7(3) . .
O35 Mo4 O30 90.6(2) . .
O10 Mo4 O30 152.7(2) . .
O62 Mo4 O66 92.3(3) . .
O35 Mo4 O66 157.7(2) . .
O10 Mo4 O66 86.4(2) . .
O30 Mo4 O66 73.4(2) . .
O62 Mo4 O12 162.0(3) . .
O35 Mo4 O12 88.3(2) . .
O10 Mo4 O12 84.9(2) . .
O30 Mo4 O12 71.61(19) . .
O66 Mo4 O12 72.09(19) . .
O34 Mo5 O14 104.0(3) . .
O34 Mo5 O29 102.7(3) . .
O14 Mo5 O29 97.5(2) . .
O34 Mo5 O1 101.7(3) . .
O14 Mo5 O1 93.1(2) . .
O29 Mo5 O1 150.1(2) . .
O34 Mo5 O36 92.9(2) . .
O14 Mo5 O36 161.1(2) . .
O29 Mo5 O36 86.7(2) . .
O1 Mo5 O36 75.0(2) . .
O34 Mo5 O8 165.6(2) . .
O14 Mo5 O8 90.41(19) . .
O29 Mo5 O8 74.54(19) . .
O1 Mo5 O8 77.55(19) . .
O36 Mo5 O8 72.90(17) . .
O64 Mo6 O54 105.2(3) . .
O64 Mo6 O66 104.0(3) . .
O54 Mo6 O66 98.8(3) . .
O64 Mo6 O3 99.7(3) . .
O54 Mo6 O3 90.8(2) . .
O66 Mo6 O3 151.0(2) . .
O64 Mo6 O2 95.1(3) . .
O54 Mo6 O2 155.9(2) . .
O66 Mo6 O2 88.7(2) . .
O3 Mo6 O2 72.7(2) . .
O64 Mo6 O12 166.6(2) . .
O54 Mo6 O12 88.0(2) . .
O66 Mo6 O12 75.6(2) . .
O3 Mo6 O12 77.46(18) . .
O2 Mo6 O12 71.58(17) . .
O50 Mo7 O56 104.1(3) . .
O50 Mo7 O42 99.3(3) . .
O56 Mo7 O42 101.5(3) . .
O50 Mo7 O40 101.6(3) . .
O56 Mo7 O40 98.1(3) . .
O42 Mo7 O40 146.8(2) . .
O50 Mo7 O20 161.7(2) . .
O56 Mo7 O20 93.4(2) . .
O42 Mo7 O20 71.8(2) . .
O40 Mo7 O20 80.5(2) . .
O50 Mo7 O37 86.4(2) . .
O56 Mo7 O37 166.4(3) . .
O42 Mo7 O37 85.0(2) . .
O40 Mo7 O37 71.0(2) . .
O20 Mo7 O37 77.07(18) . .
O52 Mo8 O27 103.6(3) . .
O52 Mo8 O33 101.9(3) . .
O27 Mo8 O33 100.9(2) . .
O52 Mo8 O17 100.3(3) . .
O27 Mo8 O17 93.6(2) . .
O33 Mo8 O17 149.7(2) . .
O52 Mo8 O18 94.7(2) . .
O27 Mo8 O18 159.5(2) . .
O33 Mo8 O18 83.9(2) . .
O17 Mo8 O18 73.94(19) . .
O52 Mo8 O38 169.9(2) . .
O27 Mo8 O38 85.9(2) . .
O33 Mo8 O38 72.5(2) . .
O17 Mo8 O38 82.3(2) . .
O18 Mo8 O38 76.48(18) . .
O28 Mo9 O39 103.7(3) . .
O28 Mo9 O18 99.2(2) . .
O39 Mo9 O18 100.7(3) . .
O28 Mo9 O49 101.3(3) . .
O39 Mo9 O49 97.7(3) . .
O18 Mo9 O49 148.2(2) . .
O28 Mo9 O17 162.9(2) . .
O39 Mo9 O17 92.7(2) . .
O18 Mo9 O17 72.62(19) . .
O49 Mo9 O17 80.9(2) . .
O28 Mo9 O24 86.8(2) . .
O39 Mo9 O24 166.7(2) . .
O18 Mo9 O24 85.3(2) . .
O49 Mo9 O24 72.0(2) . .
O17 Mo9 O24 77.69(18) . .
O44 Mo10 O23 103.8(3) . .
O44 Mo10 O41 99.1(3) . .
O23 Mo10 O41 101.6(2) . .
O44 Mo10 O21 99.7(3) . .
O23 Mo10 O21 92.6(2) . .
O41 Mo10 O21 152.9(2) . .
O44 Mo10 O43 93.6(3) . .
O23 Mo10 O43 159.4(2) . .
O41 Mo10 O43 86.1(2) . .
O21 Mo10 O43 73.4(2) . .
O44 Mo10 O25 168.7(3) . .
O23 Mo10 O25 86.0(2) . .
O41 Mo10 O25 73.2(2) . .
O21 Mo10 O25 85.1(2) . .
O43 Mo10 O25 77.85(19) . .
O59 Mo11 O60 104.7(3) . .
O59 Mo11 O22 101.4(3) . .
O60 Mo11 O22 100.6(3) . .
O59 Mo11 O49 98.0(3) . .
O60 Mo11 O49 100.9(3) . .
O22 Mo11 O49 146.2(2) . .
O59 Mo11 O16 91.0(3) . .
O60 Mo11 O16 164.0(3) . .
O22 Mo11 O16 72.9(2) . .
O49 Mo11 O16 79.4(2) . .
O59 Mo11 O24 165.8(3) . .
O60 Mo11 O24 87.0(3) . .
O22 Mo11 O24 83.8(2) . .
O49 Mo11 O24 71.6(2) . .
O16 Mo11 O24 77.87(18) . .
O67 Mo12 O63 102.7(3) . .
O67 Mo12 O2 103.7(3) . .
O63 Mo12 O2 103.3(3) . .
O67 Mo12 O36 103.7(3) . .
O63 Mo12 O36 103.6(3) . .
O2 Mo12 O36 136.0(2) . .
O67 Mo12 O3 88.2(3) . .
O63 Mo12 O3 169.2(2) . .
O2 Mo12 O3 73.5(2) . .
O36 Mo12 O3 73.6(2) . .
O67 Mo12 O1 172.8(3) . .
O63 Mo12 O1 84.5(2) . .
O2 Mo12 O1 74.4(2) . .
O36 Mo12 O1 74.1(2) . .
O3 Mo12 O1 84.63(18) . .
O51 Mo13 O58 104.2(3) . .
O51 Mo13 O43 100.8(3) . .
O58 Mo13 O43 102.1(3) . .
O51 Mo13 O40 101.2(3) . .
O58 Mo13 O40 96.2(3) . .
O43 Mo13 O40 146.8(2) . .
O51 Mo13 O21 164.7(2) . .
O58 Mo13 O21 90.8(2) . .
O43 Mo13 O21 72.5(2) . .
O40 Mo13 O21 79.9(2) . .
O51 Mo13 O37 87.7(2) . .
O58 Mo13 O37 164.6(3) . .
O43 Mo13 O37 84.8(2) . .
O40 Mo13 O37 71.6(2) . .
O21 Mo13 O37 78.11(18) . .
O53 Mo14 O32 103.6(3) . .
O53 Mo14 O33 102.3(3) . .
O32 Mo14 O33 99.9(2) . .
O53 Mo14 O20 98.8(3) . .
O32 Mo14 O20 94.8(2) . .
O33 Mo14 O20 150.6(2) . .
O53 Mo14 O42 95.6(3) . .
O32 Mo14 O42 159.1(2) . .
O33 Mo14 O42 83.9(2) . .
O20 Mo14 O42 73.7(2) . .
O53 Mo14 O38 171.8(3) . .
O32 Mo14 O38 83.7(2) . .
O33 Mo14 O38 72.6(2) . .
O20 Mo14 O38 83.9(2) . .
O42 Mo14 O38 77.78(19) . .
O48 Mo15 O26 103.7(3) . .
O48 Mo15 O41 99.0(3) . .
O26 Mo15 O41 100.8(3) . .
O48 Mo15 O16 101.0(3) . .
O26 Mo15 O16 91.7(2) . .
O41 Mo15 O16 153.1(2) . .
O48 Mo15 O22 93.8(3) . .
O26 Mo15 O22 159.7(2) . .
O41 Mo15 O22 86.4(2) . .
O16 Mo15 O22 74.5(2) . .
O48 Mo15 O25 168.0(3) . .
O26 Mo15 O25 86.6(2) . .
O41 Mo15 O25 72.6(2) . .
O16 Mo15 O25 84.7(2) . .
O22 Mo15 O25 77.4(2) . .
O38 V1 O24 109.0(3) . .
O38 V1 O37 109.4(3) . .
O24 V1 O37 109.6(3) . .
O38 V1 O25 106.9(3) . .
O24 V1 O25 110.9(3) . .
O37 V1 O25 111.0(3) . .
O11 V2 O9 108.3(2) . .
O11 V2 O12 107.6(3) . .
O9 V2 O12 109.0(2) . .
O11 V2 O8 109.8(2) . .
O9 V2 O8 107.6(2) . .
O12 V2 O8 114.3(2) . .
O47 V3 O15 105.3(3) . .
O47 V3 O17 110.6(3) . .
O15 V3 O17 107.0(3) . .
O47 V3 O16 112.4(3) . .
O15 V3 O16 106.2(3) . .
O17 V3 O16 114.6(2) . .
O31 V4 O57 105.5(3) . .
O31 V4 O21 105.8(3) . .
O57 V4 O21 111.3(3) . .
O31 V4 O20 106.9(3) . .
O57 V4 O20 112.3(3) . .
O21 V4 O20 114.2(3) . .
O69 V5 O70 100.0(7) . .
O69 V5 O18 106.6(4) . .
O70 V5 O18 110.5(6) . .
O69 V5 O42 105.5(4) . .
O70 V5 O42 112.4(6) . .
O18 V5 O42 119.7(3) . .
O72 V6 O71 89.8(12) . .
O72 V6 O22 109.0(7) . .
O71 V6 O22 114.0(8) . .
O72 V6 O43 112.9(7) . .
O71 V6 O43 111.0(9) . .
O22 V6 O43 117.0(3) . .
O18W O18B O17W 175(3) . 2_677

loop_
_geom_bond_atom_site_label_1
_geom_bond_atom_site_label_2
_geom_bond_distance
_geom_bond_site_symmetry_2
O1 Mo5 1.970(5) .
O1 Mo3 1.985(5) .
O1 Mo12 2.245(5) .
O2 Mo12 1.948(6) .
O2 Mo3 2.197(5) .
O2 Mo6 2.199(5) .
O3 Mo6 1.973(5) .
O3 Mo2 1.985(6) .
O3 Mo12 2.183(5) .
O4 Mo3 1.677(5) .
O5 Mo1 1.775(5) 2_677
O5 Cu4 1.988(5) .
O6 Mo3 1.756(5) .
O6 Cu4 1.956(5) .
O7 Mo1 1.777(5) .
O7 Cu3 1.973(5) .
O8 V2 1.772(5) .
O8 Mo1 2.253(5) .
O8 Mo5 2.350(4) .
O8 Mo2 2.394(5) .
O9 V2 1.680(5) .
O9 Cu3 2.119(5) .
O9 Cu2 2.285(5) .
O10 Mo4 1.794(5) .
O10 Cu2 1.946(5) .
O11 V2 1.674(5) .
O11 Cu4 2.017(5) .
O11 Cu4 2.358(5) 2_677
O12 V2 1.754(5) .
O12 Mo4 2.284(5) .
O12 Mo3 2.347(5) .
O12 Mo6 2.399(5) .
O14 Mo5 1.761(5) .
O14 Cu4 1.963(5) 2_677
O15 V3 1.660(5) .
O15 Cu3 2.065(6) .
O16 V3 1.815(5) .
O16 Mo15 2.002(5) .
O16 Mo11 2.282(5) .
O17 V3 1.807(5) .
O17 Mo8 2.009(5) .
O17 Mo9 2.258(5) .
O18 V5 1.882(5) .
O18 Mo9 1.920(5) .
O18 Mo8 2.127(5) .
O20 V4 1.825(5) .
O20 Mo14 1.983(5) .
O20 Mo7 2.252(5) .
O21 V4 1.823(5) .
O21 Mo10 2.006(5) .
O21 Mo13 2.254(5) .
O22 Mo11 1.892(6) .
O22 V6 1.898(7) .
O22 Mo15 2.121(6) .
O23 Mo10 1.732(5) .
O23 Cu2 2.064(5) .
O24 V1 1.723(5) .
O24 Mo9 2.327(5) .
O24 Mo11 2.348(5) .
O25 V1 1.733(5) .
O25 Mo10 2.326(5) .
O25 Mo15 2.349(5) .
O26 Mo15 1.733(5) .
O26 Cu3 2.172(6) .
O27 Mo8 1.718(5) .
O27 Cu1 2.190(5) .
O28 Mo9 1.711(5) .
O29 Mo5 1.840(6) .
O29 Mo1 2.109(5) .
O30 Mo3 1.832(5) .
O30 Mo4 2.094(5) .
O31 V4 1.631(5) .
O31 Cu2 2.173(6) .
O32 Mo14 1.715(5) .
O32 Cu1 2.121(5) .
O33 Mo14 1.878(5) .
O33 Mo8 1.896(5) .
O34 Mo5 1.716(5) .
O35 Mo4 1.736(5) .
O35 Cu4 2.312(6) .
O36 Mo12 1.978(6) .
O36 Mo2 2.203(5) .
O36 Mo5 2.216(5) .
O37 V1 1.721(5) .
O37 Mo13 2.326(5) .
O37 Mo7 2.372(5) .
O38 V1 1.676(5) .
O38 Mo8 2.368(5) .
O38 Mo14 2.376(5) .
O39 Mo9 1.711(5) .
O40 Mo7 1.930(5) .
O40 Mo13 1.955(6) .
O41 Mo10 1.902(6) .
O41 Mo15 1.906(6) .
O42 V5 1.916(6) .
O42 Mo7 1.919(5) .
O42 Mo14 2.116(5) .
O43 Mo13 1.883(5) .
O43 V6 1.896(7) .
O43 Mo10 2.113(5) .
O44 Mo10 1.680(6) .
O45 Mo2 1.806(6) .
O45 Mo1 2.113(5) .
O46 Mo1 1.720(6) .
O47 V3 1.627(6) .
O48 Mo15 1.693(6) .
O49 Mo11 1.938(5) .
O49 Mo9 1.943(5) .
O50 Mo7 1.696(6) .
O51 Mo13 1.704(6) .
O52 Mo8 1.665(5) .
O53 Mo14 1.674(6) .
O54 Mo6 1.784(5) .
O54 Cu2 2.070(5) .
O54 Cu1 2.222(6) .
O55 Mo2 1.782(5) .
O55 Cu1 2.137(6) .
O55 Cu3 2.178(5) .
O56 Mo7 1.707(6) .
O57 V4 1.641(6) .
O58 Mo13 1.716(6) .
O59 Mo11 1.710(6) .
O60 Mo11 1.709(6) .
O61 Cu1 1.987(6) .
O62 Mo4 1.705(6) .
O63 Mo12 1.705(6) .
O64 Mo6 1.702(6) .
O65 Mo2 1.706(5) .
O66 Mo6 1.808(6) .
O66 Mo4 2.164(6) .
O67 Mo12 1.707(6) .
O68 Cu1 1.968(5) .
O68 Cu2 1.989(5) .
O68 Cu3 1.997(5) .
O69 V5 1.511(9) .
O70 V5 1.620(14) .
O71 V6 1.58(2) .
O72 V6 1.515(18) .
O2W O20W 1.80(3) .
Cu4 O14 1.963(5) 2_677
Cu4 O11 2.358(5) 2_677
Mo1 O5 1.775(5) 2_677
O18W O18B 1.31(3) .
O17W O18B 1.54(4) 2_677
O18B O17W 1.54(4) 2_677

loop_
_platon_squeeze_void_nr
_platon_squeeze_void_average_x
_platon_squeeze_void_average_y
_platon_squeeze_void_average_z
_platon_squeeze_void_volume
_platon_squeeze_void_count_electrons
_platon_squeeze_void_content
1 0.071 0.333 0.119 166 22 ' '
2 -0.072 0.666 0.881 166 22 ' '
3 0.469 0.678 0.966 10 3 ' '
4 0.531 0.322 0.034 10 3 ' '
